data_9017538
loop_
_publ_author_name
'Ben Yahia, H.'
'Nilges, T.'
'Rodewald, U. C.'
'Pottgen, R.'

_publ_section_title
;
 New arsenates (V) NaKAl2O(AsO4)2 and Na2KAl3(AsO4)4
;
_journal_name_full 'Materials Research Bulletin'
_journal_page_first 2017
_journal_page_last 2023
_journal_volume 45
_journal_year 2010
_chemical_compound_source Synthetic
_chemical_formula_sum 'Al2 As2 K Na O9'
_space_group_IT_number 62
_space_group_name_Hall '-P 2ac 2n'
_space_group_name_H-M_alt 'P n m a'
_symmetry_space_group_name_H-M 'P n m a'
_cell_angle_alpha 90
_cell_angle_beta 90
_cell_angle_gamma 90
_cell_length_a 8.2368
_cell_length_b 5.5228
_cell_length_c 17.0160
_cell_formula_units_Z 4
_cell_volume 774.061
_database_code_amcsd 0020627
_exptl_crystal_density_diffrn 3.517
_cod_data_source_file inputs/fixed/downloads/18/18033.cif
_cod_data_source_block 18033
_cod_original_formula_sum 'Na K Al2 As2 O9'
_cod_database_code 9017538
_amcsd_formula_title NaKAl2O(AsO4)2

loop_
_space_group_symop_operation_xyz
x,y,z
x,1/2-y,z
-x,1/2+y,-z
1/2-x,1/2+y,1/2+z
1/2+x,1/2-y,1/2-z
1/2+x,y,1/2-z
1/2-x,-y,1/2+z
-x,-y,-z

loop_
_atom_site_aniso_label
_atom_site_aniso_U_11
_atom_site_aniso_U_22
_atom_site_aniso_U_33
_atom_site_aniso_U_12
_atom_site_aniso_U_13
_atom_site_aniso_U_23
Na 0.04750 0.02350 0.01870 0.00000 -0.00450 0.00000
K 0.01830 0.03120 0.01670 0.00000 -0.00490 0.00000
Al1 0.00410 0.00470 0.00960 0.00000 -0.00050 0.00000
Al2 0.00410 0.00240 0.00840 -0.00020 -0.00130 0.00040
As1 0.00714 0.00462 0.00620 0.00000 -0.00132 0.00000
As2 0.00356 0.00547 0.00776 0.00000 0.00105 0.00000
O1 0.02210 0.02630 0.00850 0.00000 0.00460 0.00000
O2 0.01150 0.00690 0.01550 0.00430 -0.00520 -0.00270
O3 0.00700 0.00500 0.00720 0.00000 -0.00330 0.00000
O4 0.00560 0.00420 0.01460 -0.00120 0.00080 0.00170
O5 0.01730 0.04500 0.00410 0.00000 0.00080 0.00000
O6 0.00340 0.01040 0.01530 0.00000 -0.00120 0.00000
O7 0.00480 0.00420 0.00780 0.00000 -0.00160 0.00000

loop_
_atom_site_label
_atom_site_fract_x
_atom_site_fract_y
_atom_site_fract_z
_atom_site_U_iso_or_equiv
Na 0.58960 0.25000 0.36500 0.02990
K 0.45218 0.75000 0.23191 0.02210
Al1 0.78193 0.75000 0.06151 0.00620
Al2 0.50000 0.00000 0.00000 0.00500
As1 0.69010 0.25000 0.14812 0.00598
As2 0.17059 0.75000 0.05973 0.00560
O1 0.59800 0.25000 0.23320 0.01890
O2 0.80960 0.00370 0.13400 0.01130
O3 0.54240 0.25000 0.07610 0.00640
O4 0.27130 -0.00010 0.02605 0.00810
O5 0.16960 0.75000 0.15550 0.02200
O6 0.98520 0.75000 0.01980 0.00970
O7 0.55710 0.75000 0.06339 0.00560

loop_
_cod_related_entry_id
_cod_related_entry_database
_cod_related_entry_code
1 AMCSD 0020627
